data_2006404
loop_
_publ_author_name
'Jarno Kansikas'
'Kaija Sipil\"a'

_publ_section_title
;
 Four 9-Alkylthiophenanthrenes at 193K (Alkyl = Methyl, Ethyl, Propyl
 and Butyl)
;
_journal_issue 8
_journal_name_full 'Acta Crystallographica Section C'
_journal_page_first 1127
_journal_page_last 1131
_journal_paper_doi 10.1107/S0108270197004575
_journal_volume 53
_journal_year 1997
_chemical_formula_sum 'C16 H14 S'
_chemical_formula_weight 238.35
_chemical_melting_point 353
_chemical_name_systematic
;
 9-Ethylthiophenanthrene
;
_space_group_IT_number 14
_symmetry_cell_setting monoclinic
_symmetry_space_group_name_Hall '-P 2ybc'
_symmetry_space_group_name_H-M 'P 1 21/c 1'
_audit_creation_method SHELXL
_cell_angle_alpha 90.00
_cell_angle_beta 98.10(3)
_cell_angle_gamma 90.00
_cell_formula_units_Z 4
_cell_length_a 9.054(4)
_cell_length_b 20.644(9)
_cell_length_c 6.659(3)
_cell_measurement_reflns_used 20
_cell_measurement_temperature 193(2)
_cell_measurement_theta_max 10
_cell_measurement_theta_min 5
_cell_volume 1232.2(9)
_computing_cell_refinement 'AFC7S Software'
_computing_data_collection 'AFC7S Software (Molecular Structure Corporation, 1992)'
_computing_data_reduction 'TEXSAN (Molecular Structure Corporation, 1993)'
_computing_molecular_graphics SHELXTL/PC
_computing_publication_material SHELXL93
_computing_structure_refinement 'SHELXL93 (Sheldrick, 1993)'
_computing_structure_solution 'SHELXTL/PC (Sheldrick, 1990)'
_diffrn_ambient_temperature 193(2)
_diffrn_measurement_device 'Rigaku AFC7S'
_diffrn_measurement_method \w/2\q
_diffrn_radiation_monochromator graphite
_diffrn_radiation_source 'fine-focus sealed tube'
_diffrn_radiation_type MoK\a
_diffrn_radiation_wavelength 0.71069
_diffrn_reflns_av_R_equivalents 0.0370
_diffrn_reflns_av_sigmaI/netI 0.0825
_diffrn_reflns_limit_h_max 10
_diffrn_reflns_limit_h_min -10
_diffrn_reflns_limit_k_max 24
_diffrn_reflns_limit_k_min 0
_diffrn_reflns_limit_l_max 7
_diffrn_reflns_limit_l_min 0
_diffrn_reflns_number 1897
_diffrn_reflns_theta_max 25.00
_diffrn_reflns_theta_min 3.01
_diffrn_standards_decay_% 0
_diffrn_standards_interval_count 100
_diffrn_standards_number 3
_exptl_absorpt_coefficient_mu 0.235
_exptl_absorpt_correction_type none
_exptl_crystal_colour Colourless
_exptl_crystal_density_diffrn 1.285
_exptl_crystal_density_meas ?
_exptl_crystal_description Plate
_exptl_crystal_F_000 504
_exptl_crystal_size_max 0.3
_exptl_crystal_size_mid 0.2
_exptl_crystal_size_min 0.1
_refine_diff_density_max 0.316
_refine_diff_density_min -0.343
_refine_ls_extinction_coef 0.0032(19)
_refine_ls_extinction_method SHELXL
_refine_ls_goodness_of_fit_all 1.030
_refine_ls_goodness_of_fit_obs 1.103
_refine_ls_hydrogen_treatment 'H atoms: riding model'
_refine_ls_matrix_type full
_refine_ls_number_parameters 155
_refine_ls_number_reflns 1843
_refine_ls_number_restraints 0
_refine_ls_restrained_S_all 1.064
_refine_ls_restrained_S_obs 1.103
_refine_ls_R_factor_all 0.0996
_refine_ls_R_factor_obs .0679
_refine_ls_shift/esd_max 0.000
_refine_ls_shift/esd_mean 0.000
_refine_ls_structure_factor_coef Fsqd
_refine_ls_weighting_details 'w = 1/[\s^2^(Fo^2^)+(0.0485P)^2^+1.4260P] where P=(Fo^2^+2Fc^2^)/3'
_refine_ls_weighting_scheme calc
_refine_ls_wR_factor_all 0.1553
_refine_ls_wR_factor_obs .1378
_reflns_number_observed 1389
_reflns_number_total 1851
_reflns_observed_criterion >2sigma(I)
_cod_data_source_file ka1230.cif
_cod_data_source_block 2
_cod_depositor_comments
;
The following automatic conversions were performed:
'_symmetry_cell_setting' value 'Monoclinic' changed to 'monoclinic'
according to '/home/saulius/struct/CIF-dictionaries/cif_core.dic'
dictionary named 'cif_core.dic' version 2.4.1 from 2010-06-29.

Automatic conversion script
Id: cif_fix_enum 1527 2010-12-29 10:47:43Z saulius 

The following automatic conversions were performed:

'_symmetry_cell_setting' value 'Monoclinic' changed to 'monoclinic'
according to /home/saulius/struct/CIF-dictionaries/cif_core.dic
dictionary named 'cif_core.dic' version 2.4.1 from 2010-06-29.

Automatic conversion script
Id: cif_fix_values 1715 2011-07-08 13:25:40Z adriana 

The following automatic conversions were performed:

'_exptl_crystal_density_meas' value 'not measured' was changed to '?'
- the value is perceived as not measured.

Automatic conversion script
Id: cif_fix_values 3008 2015-01-20 13:52:24Z robertas 

The following automatic conversions were performed:

'_refine_ls_weighting_scheme' value 'calc w =
1/[\s^2^(Fo^2^)+(0.0485P)^2^+1.4260P] where P=(Fo^2^+2Fc^2^)/3' was
changed to 'calc'. New tag '_refine_ls_weighting_details' was
created. The value of the new tag was set to 'w =
1/[\s^2^(Fo^2^)+(0.0485P)^2^+1.4260P] where P=(Fo^2^+2Fc^2^)/3'.

Automatic conversion script
Id: cif_fix_values 3143 2015-03-26 13:38:13Z robertas 
;
_cod_original_cell_volume 1232.2(10)
_cod_original_sg_symbol_H-M 'P 21/c'
_cod_database_code 2006404

loop_
_symmetry_equiv_pos_as_xyz
'x, y, z'
'-x, y+1/2, -z+1/2'
'-x, -y, -z'
'x, -y-1/2, z-1/2'

loop_
_atom_site_aniso_label
_atom_site_aniso_U_11
_atom_site_aniso_U_22
_atom_site_aniso_U_33
_atom_site_aniso_U_12
_atom_site_aniso_U_13
_atom_site_aniso_U_23
S .0382(6) .0378(6) .0377(6) .0034(6) .0074(5) -.0095(6)
C1 .036(3) .032(2) .035(3) -.002(2) .001(2) -.003(2)
C2 .034(3) .031(2) .040(3) .000(2) -.002(2) .004(2)
C3 .033(3) .032(2) .044(3) .004(2) .008(2) .000(2)
C4 .040(3) .026(2) .033(2) -.001(2) .006(2) -.004(2)
C4a .035(2) .023(2) .027(2) -.001(2) .007(2) .001(2)
C4b .033(2) .024(2) .030(2) -.003(2) .003(2) .003(2)
C5 .041(3) .034(3) .035(3) .002(2) .000(2) -.004(2)
C6 .045(3) .039(3) .032(3) -.006(2) .003(2) -.005(2)
C7 .034(3) .037(3) .040(3) .003(2) -.006(2) .005(2)
C8 .039(3) .033(2) .029(2) -.004(2) .005(2) .000(2)
C8a .034(2) .022(2) .030(2) -.003(2) .006(2) .004(2)
C9 .036(3) .022(2) .031(2) .000(2) .006(2) .001(2)
C10 .042(3) .027(2) .028(2) -.005(2) .005(2) -.006(2)
C10a .035(2) .027(2) .028(2) .000(2) .008(2) .002(2)
C12 .044(3) .033(2) .034(2) -.001(2) .010(2) -.005(2)
C13 .071(4) .040(3) .045(3) .008(3) .021(3) -.005(2)

loop_
_atom_site_label
_atom_site_fract_x
_atom_site_fract_y
_atom_site_fract_z
_atom_site_U_iso_or_equiv
_atom_site_thermal_displace_type
_atom_site_calc_flag
_atom_site_refinement_flags
_atom_site_occupancy
_atom_site_disorder_group
_atom_site_type_symbol
S .26226(13) .04865(6) .4474(2) .0377(4) Uani d . 1 . S
C1 -.2849(5) .1309(2) .4344(6) .0349(11) Uani d . 1 . C
H1 -.3090(5) .1085(2) .3131(6) .042 Uiso calc R 1 . H
C2 -.3942(5) .1637(2) .5154(7) .0359(11) Uani d . 1 . C
H2 -.4921(5) .1626(2) .4504(7) .043 Uiso calc R 1 . H
C3 -.3594(5) .1986(2) .6941(7) .0363(11) Uani d . 1 . C
H3 -.4335(5) .2216(2) .7468(7) .044 Uiso calc R 1 . H
C4 -.2157(5) .1992(2) .7931(6) .0330(10) Uani d . 1 . C
H4 -.1935(5) .2227(2) .9127(6) .040 Uiso calc R 1 . H
C4a -.1011(5) .1647(2) .7162(6) .0280(9) Uani d . 1 . C
C4b .0531(4) .1632(2) .8173(6) .0290(10) Uani d . 1 . C
C5 .0969(5) .1963(2) 1.0006(6) .0372(11) Uani d . 1 . C
H5 .0255(5) .2188(2) 1.0605(6) .045 Uiso calc R 1 . H
C6 .2419(5) .1962(2) 1.0934(7) .0387(11) Uani d . 1 . C
H6 .2688(5) .2187(2) 1.2141(7) .046 Uiso calc R 1 . H
C7 .3491(5) .1618(2) 1.0043(7) .0380(11) Uani d . 1 . C
H7 .4478(5) .1616(2) 1.0662(7) .046 Uiso calc R 1 . H
C8 .3102(5) .1285(2) .8272(6) .0336(10) Uani d . 1 . C
H8 .3830(5) .1059(2) .7706(6) .040 Uiso calc R 1 . H
C8a .1627(5) .1279(2) .7294(6) .0284(9) Uani d . 1 . C
C9 .1197(5) .0933(2) .5410(6) .0296(10) Uani d . 1 . C
C10 -.0239(5) .0957(2) .4482(6) .0322(10) Uani d . 1 . C
H10 -.0498(5) .0738(2) .3262(6) .039 Uiso calc R 1 . H
C10a -.1360(5) .1308(2) .5328(6) .0299(10) Uani d . 1 . C
C12 .1753(5) .0189(2) .2062(6) .0364(11) Uani d . 1 . C
H12A .0926(5) -.0093(2) .2244(6) .044 Uiso calc R 1 . H
H12B .1371(5) .0548(2) .1201(6) .044 Uiso calc R 1 . H
C13 .2919(6) -.0184(2) .1082(7) .0508(13) Uani d . 1 . C
H13A .2473(6) -.0347(2) -.0213(7) .076 Uiso calc R 1 . H
H13B .3286(6) -.0539(2) .1940(7) .076 Uiso calc R 1 . H
H13C .3730(6) .0100(2) .0901(7) .076 Uiso calc R 1 . H

loop_
_atom_type_symbol
_atom_type_description
_atom_type_scat_dispersion_real
_atom_type_scat_dispersion_imag
_atom_type_scat_source
C C 0.0033 0.0016 'International Tables Vol C Tables 4.2.6.8 and 6.1.1.4'
H H 0.0000 0.0000 'International Tables Vol C Tables 4.2.6.8 and 6.1.1.4'
S S 0.1246 0.1234 'International Tables Vol C Tables 4.2.6.8 and 6.1.1.4'

loop_
_geom_angle_atom_site_label_1
_geom_angle_atom_site_label_2
_geom_angle_atom_site_label_3
_geom_angle
_geom_angle_publ_flag
C9 S C12 104.1(2) yes
C2 C1 C10a 120.8(4) ?
C1 C2 C3 120.3(4) ?
C4 C3 C2 120.1(4) ?
C3 C4 C4a 121.1(4) ?
C4 C4a C4b 123.1(4) yes
C4 C4a C10a 118.6(4) ?
C4b C4a C10a 118.2(4) yes
C4a C4b C5 121.6(4) yes
C4a C4b C8a 119.9(4) yes
C5 C4b C8a 118.6(4) ?
C4b C5 C6 121.7(4) ?
C5 C6 C7 119.1(4) ?
C8 C7 C6 120.7(4) ?
C7 C8 C8a 121.2(4) ?
C4b C8a C8 118.6(4) ?
C4b C8a C9 119.4(4) yes
C8 C8a C9 121.9(4) ?
C10 C9 C8a 119.9(4) yes
C10 C9 S 123.9(3) yes
C8a C9 S 116.2(3) yes
C9 C10 C10a 121.8(4) yes
C4a C10a C1 119.1(4) ?
C4a C10a C10 120.7(4) yes
C1 C10a C10 120.2(4) ?
C13 C12 S 108.2(3) yes

loop_
_geom_bond_atom_site_label_1
_geom_bond_atom_site_label_2
_geom_bond_site_symmetry_2
_geom_bond_distance
_geom_bond_publ_flag
S C9 . 1.769(4) yes
S C12 . 1.794(4) yes
C1 C2 . 1.371(6) ?
C1 C10a . 1.413(6) ?
C2 C3 . 1.389(6) ?
C3 C4 . 1.373(6) ?
C4 C4a . 1.412(6) yes
C4a C4b . 1.462(5) yes
C4a C10a . 1.405(6) yes
C4b C5 . 1.406(6) yes
C4b C8a . 1.422(6) yes
C5 C6 . 1.371(6) ?
C6 C7 . 1.400(6) ?
C7 C8 . 1.367(6) ?
C8 C8a . 1.401(6) ?
C8a C9 . 1.449(5) yes
C9 C10 . 1.360(6) yes
C10 C10a . 1.426(6) yes
C12 C13 . 1.526(6) yes

loop_
_cod_related_entry_id
_cod_related_entry_database
_cod_related_entry_code
1 ChemSpider 21137592
